data_4124931
loop_
_publ_author_name
'Troadec, Thibault'
'Lopez Reyes, Morelia'
'Rodriguez, Ricardo'
'Baceiredo, Antoine'
'Saffon-Merceron, Nathalie'
'Branchadell, Vicen\,c'
'Kato, Tsuyoshi'

_publ_section_title
;
 Donor-Stabilized Silacyclobutanone: A Precursor of 1-Silaketene via
 Retro-[2 + 2]-Cycloaddition Reaction at Room Temperature.
;
_journal_issue 9
_journal_name_full 'Journal of the American Chemical Society'
_journal_page_first 2965
_journal_page_last 2968
_journal_paper_doi 10.1021/jacs.6b00631
_journal_volume 138
_journal_year 2016
_chemical_formula_sum 'C60.5 H78 N3 O P Si2'
_chemical_formula_weight 950.41
_chemical_name_systematic
; 
 ? 
;
_space_group_IT_number 14
_symmetry_cell_setting monoclinic
_symmetry_space_group_name_Hall '-P 2yn'
_symmetry_space_group_name_H-M 'P 1 21/n 1'
_atom_sites_solution_hydrogens geom
_atom_sites_solution_primary direct
_atom_sites_solution_secondary difmap
_audit_creation_method SHELXL-97
_cell_angle_alpha 90.00
_cell_angle_beta 102.660(2)
_cell_angle_gamma 90.00
_cell_formula_units_Z 4
_cell_length_a 12.4232(6)
_cell_length_b 26.8031(13)
_cell_length_c 18.2009(8)
_cell_measurement_reflns_used 9560
_cell_measurement_temperature 193(2)
_cell_measurement_theta_max 27.65
_cell_measurement_theta_min 2.37
_cell_volume 5913.2(5)
_computing_cell_refinement 'Bruker SAINT'
_computing_data_collection 'Bruker APEX2'
_computing_data_reduction 'Bruker SAINT'
_computing_molecular_graphics 'Bruker SHELXTL'
_computing_publication_material 'Bruker SHELXTL'
_computing_structure_refinement 'SHELXL-97 (Sheldrick, 2008)'
_computing_structure_solution 'SHELXS-97 (Sheldrick, 2008)'
_diffrn_ambient_temperature 193(2)
_diffrn_measured_fraction_theta_full 0.991
_diffrn_measured_fraction_theta_max 0.991
_diffrn_measurement_device_type 'Bruker kappa APEX-II CCD Quazar'
_diffrn_measurement_method 'phi and omega scans'
_diffrn_radiation_monochromator graphite
_diffrn_radiation_source 'fine-focus sealed tube'
_diffrn_radiation_type MoK\a
_diffrn_radiation_wavelength 0.71073
_diffrn_reflns_av_R_equivalents 0.0479
_diffrn_reflns_av_sigmaI/netI 0.0307
_diffrn_reflns_limit_h_max 15
_diffrn_reflns_limit_h_min -15
_diffrn_reflns_limit_k_max 29
_diffrn_reflns_limit_k_min -33
_diffrn_reflns_limit_l_max 22
_diffrn_reflns_limit_l_min -21
_diffrn_reflns_number 99336
_diffrn_reflns_theta_full 26.37
_diffrn_reflns_theta_max 26.37
_diffrn_reflns_theta_min 5.11
_exptl_absorpt_coefficient_mu 0.126
_exptl_absorpt_correction_T_max 0.9813
_exptl_absorpt_correction_T_min 0.9281
_exptl_absorpt_correction_type multi-scan
_exptl_absorpt_process_details 'SADABS (Bruker-AXS)'
_exptl_crystal_colour colourless
_exptl_crystal_density_diffrn 1.068
_exptl_crystal_density_method 'not measured'
_exptl_crystal_description plate
_exptl_crystal_F_000 2052
_exptl_crystal_size_max 0.60
_exptl_crystal_size_mid 0.50
_exptl_crystal_size_min 0.15
_refine_diff_density_max 0.436
_refine_diff_density_min -0.354
_refine_diff_density_rms 0.062
_refine_ls_extinction_method none
_refine_ls_goodness_of_fit_ref 1.096
_refine_ls_hydrogen_treatment constr
_refine_ls_matrix_type full
_refine_ls_number_parameters 756
_refine_ls_number_reflns 12001
_refine_ls_number_restraints 546
_refine_ls_restrained_S_all 1.083
_refine_ls_R_factor_all 0.0858
_refine_ls_R_factor_gt 0.0676
_refine_ls_shift/su_max 0.001
_refine_ls_shift/su_mean 0.000
_refine_ls_structure_factor_coef Fsqd
_refine_ls_weighting_details 'calc w=1/[\s^2^(Fo^2^)+(0.0910P)^2^+7.4044P] where P=(Fo^2^+2Fc^2^)/3'
_refine_ls_weighting_scheme calc
_refine_ls_wR_factor_gt 0.1912
_refine_ls_wR_factor_ref 0.2065
_reflns_number_gt 9536
_reflns_number_total 12001
_reflns_threshold_expression >2sigma(I)
_cod_data_source_file ja6b00631_si_001.cif
_cod_data_source_block 2
_cod_depositor_comments
;
The following automatic conversions were performed:

'_symmetry_cell_setting' value 'Monoclinic' changed to 'monoclinic'
according to
/usr/data/users/saulius/crontab/automatic-downloads/rss-feeds/ACS/lib/dictionaries/cif_core.dic
dictionary named 'cif_core.dic' version 2.4.2 from 2011-04-26.

Automatic conversion script
Id: cif_fix_values 4268 2015-11-12 08:31:59Z antanas 

 Adding full bibliography for 4124930--4124933.cif.
;
_cod_original_sg_symbol_H-M P2(1)/n
_cod_original_formula_sum 'C60.50 H78 N3 O P Si2'
_cod_database_code 4124931

loop_
_symmetry_equiv_pos_as_xyz
'x, y, z'
'-x+1/2, y+1/2, -z+1/2'
'-x, -y, -z'
'x-1/2, -y-1/2, z-1/2'

loop_
_atom_site_label
_atom_site_type_symbol
_atom_site_fract_x
_atom_site_fract_y
_atom_site_fract_z
_atom_site_U_iso_or_equiv
_atom_site_adp_type
_atom_site_occupancy
_atom_site_symmetry_multiplicity
_atom_site_calc_flag
_atom_site_refinement_flags
_atom_site_disorder_assembly
_atom_site_disorder_group
Si1 Si 0.52769(6) 0.18555(3) 0.96480(4) 0.02627(18) Uani 1 1 d . . .
O1 O 0.58421(15) 0.22487(7) 1.02252(10) 0.0336(4) Uani 1 1 d . . .
P1 P 0.37631(5) 0.17297(3) 0.79810(4) 0.02677(17) Uani 1 1 d . . .
Si2 Si 0.28716(7) 0.18510(3) 0.66000(4) 0.0374(2) Uani 1 1 d . . .
N1 N 0.40332(18) 0.16113(8) 0.98625(12) 0.0292(5) Uani 1 1 d . . .
N2 N 0.29206(18) 0.21482(9) 0.74624(12) 0.0303(5) Uani 1 1 d . . .
N3 N 0.38022(19) 0.14361(9) 0.71706(12) 0.0332(5) Uani 1 1 d . . .
C1 C 0.6079(2) 0.13310(10) 0.93166(14) 0.0289(5) Uani 1 1 d . . .
H1 H 0.5563 0.1042 0.9188 0.035 Uiso 1 1 calc R . .
C2 C 0.6055(2) 0.16229(10) 0.85638(14) 0.0288(5) Uani 1 1 d . . .
H2 H 0.5857 0.1386 0.8130 0.035 Uiso 1 1 calc R . .
C3 C 0.5033(2) 0.19949(10) 0.85536(14) 0.0265(5) Uani 1 1 d . . .
C4 C 0.3186(2) 0.13480(10) 0.85598(15) 0.0311(6) Uani 1 1 d . . .
C5 C 0.3288(2) 0.13613(10) 0.93334(15) 0.0307(6) Uani 1 1 d . . .
C6 C 0.2362(2) 0.10440(12) 0.95044(17) 0.0415(7) Uani 1 1 d . . .
H6 H 0.2465 0.0928 1.0037 0.050 Uiso 1 1 calc R . .
C7 C 0.1274(3) 0.13279(14) 0.91864(18) 0.0477(8) Uani 1 1 d . . .
H7A H 0.0645 0.1171 0.9352 0.057 Uiso 1 1 calc R . .
H7B H 0.1331 0.1681 0.9348 0.057 Uiso 1 1 calc R . .
C8 C 0.1140(3) 0.12844(13) 0.83265(19) 0.0467(8) Uani 1 1 d . . .
H8A H 0.0471 0.1092 0.8097 0.056 Uiso 1 1 calc R . .
H8B H 0.1099 0.1618 0.8087 0.056 Uiso 1 1 calc R . .
C9 C 0.2191(3) 0.10069(12) 0.82535(17) 0.0423(7) Uani 1 1 d . . .
H9 H 0.2173 0.0855 0.7749 0.051 Uiso 1 1 calc R . .
C10 C 0.2311(3) 0.06322(12) 0.89156(19) 0.0493(8) Uani 1 1 d . . .
H10A H 0.1661 0.0412 0.8875 0.059 Uiso 1 1 calc R . .
H10B H 0.2996 0.0432 0.8991 0.059 Uiso 1 1 calc R . .
C11 C 0.1502(3) 0.15999(16) 0.6137(2) 0.0629(10) Uani 1 1 d . . .
H11A H 0.1203 0.1404 0.6501 0.094 Uiso 1 1 calc R . .
H11B H 0.1577 0.1386 0.5715 0.094 Uiso 1 1 calc R . .
H11C H 0.1001 0.1877 0.5951 0.094 Uiso 1 1 calc R . .
C12 C 0.3414(4) 0.21963(15) 0.58902(18) 0.0581(10) Uani 1 1 d . . .
H12A H 0.2868 0.2442 0.5647 0.087 Uiso 1 1 calc R . .
H12B H 0.3568 0.1963 0.5511 0.087 Uiso 1 1 calc R . .
H12C H 0.4096 0.2368 0.6133 0.087 Uiso 1 1 calc R . .
C13 C 0.2322(2) 0.26029(11) 0.76340(15) 0.0315(6) Uani 1 1 d . . .
C14 C 0.2364(2) 0.26267(12) 0.84756(15) 0.0371(6) Uani 1 1 d . . .
H14A H 0.1993 0.2334 0.8626 0.056 Uiso 1 1 calc R . .
H14B H 0.1990 0.2930 0.8589 0.056 Uiso 1 1 calc R . .
H14C H 0.3134 0.2632 0.8753 0.056 Uiso 1 1 calc R . .
C15 C 0.1124(2) 0.25760(13) 0.71892(17) 0.0411(7) Uani 1 1 d . . .
H15A H 0.1108 0.2580 0.6649 0.062 Uiso 1 1 calc R . .
H15B H 0.0713 0.2864 0.7317 0.062 Uiso 1 1 calc R . .
H15C H 0.0784 0.2267 0.7317 0.062 Uiso 1 1 calc R . .
C16 C 0.2834(3) 0.30732(11) 0.73741(18) 0.0406(7) Uani 1 1 d . . .
H16A H 0.3601 0.3105 0.7653 0.061 Uiso 1 1 calc R . .
H16B H 0.2415 0.3367 0.7469 0.061 Uiso 1 1 calc R . .
H16C H 0.2815 0.3049 0.6834 0.061 Uiso 1 1 calc R . .
C17 C 0.4245(3) 0.09543(12) 0.69547(16) 0.0424(7) Uani 1 1 d . . .
C18 C 0.4573(3) 0.05919(12) 0.76147(19) 0.0498(8) Uani 1 1 d . . .
H18A H 0.5134 0.0747 0.8012 0.075 Uiso 1 1 calc R . .
H18B H 0.4874 0.0286 0.7442 0.075 Uiso 1 1 calc R . .
H18C H 0.3923 0.0510 0.7813 0.075 Uiso 1 1 calc R . .
C19 C 0.5233(3) 0.10659(16) 0.65991(19) 0.0564(9) Uani 1 1 d . . .
H19A H 0.4992 0.1278 0.6155 0.085 Uiso 1 1 calc R . .
H19B H 0.5529 0.0752 0.6450 0.085 Uiso 1 1 calc R . .
H19C H 0.5806 0.1239 0.6966 0.085 Uiso 1 1 calc R . .
C20 C 0.3356(3) 0.07011(15) 0.6350(2) 0.0607(10) Uani 1 1 d . . .
H20A H 0.2696 0.0642 0.6551 0.091 Uiso 1 1 calc R . .
H20B H 0.3637 0.0382 0.6207 0.091 Uiso 1 1 calc R . .
H20C H 0.3166 0.0918 0.5907 0.091 Uiso 1 1 calc R . .
C21 C 0.3913(2) 0.15960(11) 1.06397(14) 0.0328(6) Uani 1 1 d . . .
C22 C 0.3322(2) 0.19766(12) 1.09047(15) 0.0369(6) Uani 1 1 d . . .
C23 C 0.3221(3) 0.19547(14) 1.16571(17) 0.0462(8) Uani 1 1 d . . .
H23 H 0.2842 0.2214 1.1852 0.055 Uiso 1 1 calc R . .
C24 C 0.3661(3) 0.15632(15) 1.21194(18) 0.0530(9) Uani 1 1 d . . .
H24 H 0.3574 0.1552 1.2625 0.064 Uiso 1 1 calc R . .
C25 C 0.4223(3) 0.11929(14) 1.18505(18) 0.0506(8) Uani 1 1 d . . .
H25 H 0.4515 0.0923 1.2172 0.061 Uiso 1 1 calc R . .
C26 C 0.4381(3) 0.12003(12) 1.11089(16) 0.0397(7) Uani 1 1 d . . .
C27 C 0.2826(2) 0.24141(12) 1.04218(17) 0.0407(7) Uani 1 1 d . . .
H27 H 0.2779 0.2317 0.9885 0.049 Uiso 1 1 calc R . .
C28 C 0.3576(3) 0.28675(14) 1.0581(2) 0.0541(8) Uani 1 1 d . . .
H28A H 0.3638 0.2974 1.1104 0.081 Uiso 1 1 calc R . .
H28B H 0.3264 0.3140 1.0241 0.081 Uiso 1 1 calc R . .
H28C H 0.4309 0.2781 1.0502 0.081 Uiso 1 1 calc R . .
C29 C 0.1652(3) 0.25394(16) 1.0502(2) 0.0605(10) Uani 1 1 d . . .
H29A H 0.1215 0.2232 1.0467 0.091 Uiso 1 1 calc R . .
H29B H 0.1308 0.2769 1.0099 0.091 Uiso 1 1 calc R . .
H29C H 0.1682 0.2697 1.0992 0.091 Uiso 1 1 calc R . .
C30 C 0.5025(3) 0.07778(12) 1.08489(18) 0.0485(8) Uani 1 1 d . . .
H30 H 0.5112 0.0857 1.0328 0.058 Uiso 1 1 calc R . .
C31 C 0.4424(4) 0.02802(14) 1.0824(2) 0.0678(11) Uani 1 1 d . . .
H31A H 0.4267 0.0211 1.1319 0.102 Uiso 1 1 calc R . .
H31B H 0.4889 0.0014 1.0692 0.102 Uiso 1 1 calc R . .
H31C H 0.3730 0.0296 1.0445 0.102 Uiso 1 1 calc R . .
C32 C 0.6179(3) 0.07311(15) 1.1359(2) 0.0606(9) Uani 1 1 d . . .
H32A H 0.6536 0.1059 1.1417 0.091 Uiso 1 1 calc R . .
H32B H 0.6621 0.0498 1.1133 0.091 Uiso 1 1 calc R . .
H32C H 0.6117 0.0606 1.1854 0.091 Uiso 1 1 calc R . .
C33 C 0.7184(2) 0.11218(11) 0.97138(15) 0.0337(6) Uani 1 1 d . . .
C34 C 0.7823(3) 0.13563(13) 1.03400(19) 0.0486(8) Uani 1 1 d . . .
H34 H 0.7555 0.1649 1.0534 0.058 Uiso 1 1 calc R . .
C35 C 0.8851(3) 0.11677(16) 1.0686(2) 0.0636(10) Uani 1 1 d . . .
H35 H 0.9281 0.1336 1.1110 0.076 Uiso 1 1 calc R . .
C36 C 0.9250(3) 0.07449(17) 1.0426(2) 0.0670(11) Uani 1 1 d . . .
H36 H 0.9945 0.0613 1.0674 0.080 Uiso 1 1 calc R . .
C37 C 0.8631(3) 0.05098(16) 0.9796(3) 0.0706(12) Uani 1 1 d . . .
H37 H 0.8910 0.0220 0.9601 0.085 Uiso 1 1 calc R . .
C38 C 0.7601(3) 0.06966(13) 0.9447(2) 0.0494(8) Uani 1 1 d . . .
H38 H 0.7178 0.0530 0.9019 0.059 Uiso 1 1 calc R . .
C39 C 0.7134(2) 0.18762(10) 0.85389(14) 0.0302(6) Uani 1 1 d . . .
C40 C 0.7616(2) 0.22356(12) 0.90543(16) 0.0374(6) Uani 1 1 d . . .
H40 H 0.7256 0.2335 0.9441 0.045 Uiso 1 1 calc R . .
C41 C 0.8614(2) 0.24521(14) 0.90149(18) 0.0450(7) Uani 1 1 d . . .
H41 H 0.8928 0.2700 0.9371 0.054 Uiso 1 1 calc R . .
C42 C 0.9156(3) 0.23115(14) 0.84637(19) 0.0495(8) Uani 1 1 d . . .
H42 H 0.9839 0.2462 0.8437 0.059 Uiso 1 1 calc R . .
C43 C 0.8698(3) 0.19526(15) 0.79531(18) 0.0509(8) Uani 1 1 d . . .
H43 H 0.9066 0.1853 0.7571 0.061 Uiso 1 1 calc R . .
C44 C 0.7699(2) 0.17336(13) 0.79928(17) 0.0415(7) Uani 1 1 d . . .
H44 H 0.7396 0.1482 0.7640 0.050 Uiso 1 1 calc R . .
C45 C 0.5250(2) 0.25185(10) 0.82974(15) 0.0298(6) Uani 1 1 d . . .
C46 C 0.5295(2) 0.29276(11) 0.87710(17) 0.0386(6) Uani 1 1 d . . .
H46 H 0.5137 0.2886 0.9255 0.046 Uiso 1 1 calc R . .
C47 C 0.5567(3) 0.33965(13) 0.8544(2) 0.0507(8) Uani 1 1 d . . .
H47 H 0.5598 0.3673 0.8874 0.061 Uiso 1 1 calc R . .
C48 C 0.5794(3) 0.34654(14) 0.7838(2) 0.0563(9) Uani 1 1 d . . .
H48 H 0.5976 0.3787 0.7682 0.068 Uiso 1 1 calc R . .
C49 C 0.5753(3) 0.30624(14) 0.7368(2) 0.0481(8) Uani 1 1 d . . .
H49 H 0.5910 0.3106 0.6884 0.058 Uiso 1 1 calc R . .
C50 C 0.5488(2) 0.25936(12) 0.75885(16) 0.0367(6) Uani 1 1 d . . .
H50 H 0.5466 0.2319 0.7256 0.044 Uiso 1 1 calc R . .
C51 C 1.1266(12) -0.0352(6) 0.7220(11) 0.206(5) Uani 0.706(9) 1 d PDU A 1
H51A H 1.1458 -0.0459 0.6750 0.309 Uiso 0.706(9) 1 calc PR A 1
H51B H 1.1129 -0.0646 0.7507 0.309 Uiso 0.706(9) 1 calc PR A 1
H51C H 1.1875 -0.0158 0.7519 0.309 Uiso 0.706(9) 1 calc PR A 1
C52 C 1.0327(7) -0.0060(4) 0.7056(8) 0.188(4) Uani 0.706(9) 1 d PGDU A 1
C53 C 1.0153(9) 0.0243(5) 0.6421(7) 0.196(4) Uani 0.706(9) 1 d PGDU A 1
H53 H 1.0634 0.0222 0.6082 0.235 Uiso 0.706(9) 1 calc PR A 1
C54 C 0.9276(10) 0.0577(4) 0.6283(6) 0.193(4) Uani 0.706(9) 1 d PGDU A 1
H54 H 0.9157 0.0784 0.5849 0.232 Uiso 0.706(9) 1 calc PR A 1
C55 C 0.8573(8) 0.0608(4) 0.6780(8) 0.198(4) Uani 0.706(9) 1 d PGDU A 1
H55 H 0.7974 0.0836 0.6685 0.237 Uiso 0.706(9) 1 calc PR A 1
C56 C 0.8747(9) 0.0304(5) 0.7414(7) 0.198(4) Uani 0.706(9) 1 d PGDU A 1
H56 H 0.8267 0.0325 0.7753 0.237 Uiso 0.706(9) 1 calc PR A 1
C57 C 0.9624(10) -0.0030(4) 0.7552(6) 0.195(4) Uani 0.706(9) 1 d PGDU A 1
H57 H 0.9743 -0.0237 0.7986 0.234 Uiso 0.706(9) 1 calc PR A 1
C51' C 0.878(3) 0.0669(14) 0.690(2) 0.199(6) Uani 0.294(9) 1 d PDU A 2
H51D H 0.8053 0.0545 0.6645 0.299 Uiso 0.294(9) 1 calc PR A 2
H51E H 0.8920 0.0991 0.6684 0.299 Uiso 0.294(9) 1 calc PR A 2
H51F H 0.8806 0.0709 0.7438 0.299 Uiso 0.294(9) 1 calc PR A 2
C52' C 0.956(2) 0.0338(9) 0.6806(17) 0.194(4) Uani 0.294(9) 1 d PGDU A 2
C53' C 0.998(2) 0.0030(12) 0.7416(14) 0.192(4) Uani 0.294(9) 1 d PGDU A 2
H53' H 0.9760 0.0077 0.7879 0.231 Uiso 0.294(9) 1 calc PR A 2
C54' C 1.072(2) -0.0346(10) 0.7349(15) 0.194(4) Uani 0.294(9) 1 d PGDU A 2
H54' H 1.1011 -0.0557 0.7766 0.232 Uiso 0.294(9) 1 calc PR A 2
C55' C 1.1049(18) -0.0414(9) 0.6672(18) 0.192(4) Uani 0.294(9) 1 d PGDU A 2
H55' H 1.1556 -0.0671 0.6626 0.230 Uiso 0.294(9) 1 calc PR A 2
C56' C 1.063(2) -0.0106(11) 0.6062(14) 0.192(4) Uani 0.294(9) 1 d PGDU A 2
H56' H 1.0852 -0.0152 0.5599 0.231 Uiso 0.294(9) 1 calc PR A 2
C57' C 0.989(2) 0.0270(9) 0.6129(14) 0.194(4) Uani 0.294(9) 1 d PGDU A 2
H57' H 0.9601 0.0481 0.5712 0.233 Uiso 0.294(9) 1 calc PR A 2
C58 C 0.3615(13) 0.8992(6) 0.5785(12) 0.064(3) Uani 0.233(4) 1 d PDU B -1
H58A H 0.3494 0.8719 0.6115 0.095 Uiso 0.233(4) 1 calc PR B -1
H58B H 0.3317 0.8900 0.5259 0.095 Uiso 0.233(4) 1 calc PR B -1
H58C H 0.3241 0.9293 0.5907 0.095 Uiso 0.233(4) 1 calc PR B -1
C59 C 0.4808(11) 0.9091(5) 0.5897(7) 0.043(2) Uani 0.233(4) 1 d PDU B -1
C60 C 0.5549(13) 0.8803(6) 0.5634(17) 0.047(2) Uani 0.233(4) 1 d PDU B -1
H60 H 0.5282 0.8517 0.5341 0.056 Uiso 0.233(4) 1 calc PR B -1
C61 C 0.6619(14) 0.8901(7) 0.5765(16) 0.051(3) Uani 0.233(4) 1 d PDU B -1
H61 H 0.7103 0.8670 0.5606 0.061 Uiso 0.233(4) 1 calc PR B -1
C62 C 0.7039(13) 0.9330(6) 0.6127(9) 0.052(2) Uani 0.233(4) 1 d PDU B -1
H62 H 0.7782 0.9425 0.6152 0.063 Uiso 0.233(4) 1 calc PR B -1
C63 C 0.6333(13) 0.9628(5) 0.6465(8) 0.058(3) Uani 0.233(4) 1 d PDU B -1
H63 H 0.6616 0.9906 0.6769 0.069 Uiso 0.233(4) 1 calc PR B -1
C64 C 0.5244(12) 0.9506(4) 0.6345(8) 0.050(2) Uani 0.233(4) 1 d PDU B -1
H64 H 0.4766 0.9705 0.6567 0.059 Uiso 0.233(4) 1 calc PR B -1
C58' C 0.3493(12) 0.9175(8) 0.5290(14) 0.091(5) Uani 0.267(4) 1 d PDU B -2
H58D H 0.3201 0.9158 0.5748 0.136 Uiso 0.267(4) 1 calc PR B -2
H58E H 0.3332 0.8862 0.5009 0.136 Uiso 0.267(4) 1 calc PR B -2
H58F H 0.3146 0.9454 0.4976 0.136 Uiso 0.267(4) 1 calc PR B -2
C59' C 0.4697(11) 0.9253(5) 0.5496(8) 0.055(2) Uani 0.267(4) 1 d PDU B -2
C60' C 0.5400(13) 0.8855(6) 0.5711(15) 0.050(2) Uani 0.267(4) 1 d PDU B -2
H60' H 0.5096 0.8532 0.5744 0.061 Uiso 0.267(4) 1 calc PR B -2
C61' C 0.6484(13) 0.8909(6) 0.5873(13) 0.052(3) Uani 0.267(4) 1 d PDU B -2
H61' H 0.6927 0.8622 0.6021 0.063 Uiso 0.267(4) 1 calc PR B -2
C62' C 0.7005(12) 0.9356(5) 0.5838(7) 0.053(2) Uani 0.267(4) 1 d PDU B -2
H62' H 0.7786 0.9385 0.5966 0.063 Uiso 0.267(4) 1 calc PR B -2
C63' C 0.6317(12) 0.9775(5) 0.5602(7) 0.057(2) Uani 0.267(4) 1 d PDU B -2
H63' H 0.6634 1.0095 0.5582 0.068 Uiso 0.267(4) 1 calc PR B -2
C64' C 0.5192(11) 0.9717(4) 0.5404(7) 0.051(2) Uani 0.267(4) 1 d PDU B -2
H64' H 0.4741 0.9992 0.5201 0.061 Uiso 0.267(4) 1 calc PR B -2

loop_
_atom_site_aniso_label
_atom_site_aniso_U_11
_atom_site_aniso_U_22
_atom_site_aniso_U_33
_atom_site_aniso_U_23
_atom_site_aniso_U_13
_atom_site_aniso_U_12
Si1 0.0240(3) 0.0340(4) 0.0210(3) 0.0008(3) 0.0055(3) -0.0006(3)
O1 0.0321(10) 0.0436(11) 0.0252(9) -0.0047(8) 0.0067(7) -0.0045(8)
P1 0.0249(3) 0.0332(4) 0.0216(3) 0.0005(3) 0.0039(2) 0.0006(3)
Si2 0.0395(4) 0.0467(5) 0.0230(4) -0.0004(3) 0.0002(3) 0.0081(3)
N1 0.0270(11) 0.0377(12) 0.0234(10) 0.0020(9) 0.0067(8) -0.0044(9)
N2 0.0284(11) 0.0378(12) 0.0238(10) 0.0019(9) 0.0036(8) 0.0040(9)
N3 0.0350(12) 0.0390(13) 0.0232(11) -0.0020(9) 0.0010(9) 0.0041(10)
C1 0.0294(13) 0.0320(13) 0.0244(12) 0.0007(10) 0.0036(10) 0.0016(10)
C2 0.0270(13) 0.0372(14) 0.0214(12) -0.0001(10) 0.0038(10) 0.0026(10)
C3 0.0235(12) 0.0334(13) 0.0227(12) -0.0002(10) 0.0054(9) 0.0011(10)
C4 0.0276(13) 0.0357(14) 0.0289(13) 0.0025(11) 0.0034(10) -0.0030(11)
C5 0.0279(13) 0.0330(14) 0.0308(13) 0.0051(11) 0.0058(10) -0.0015(11)
C6 0.0393(16) 0.0487(18) 0.0354(15) 0.0091(13) 0.0059(12) -0.0154(13)
C7 0.0315(15) 0.063(2) 0.0488(18) 0.0038(16) 0.0101(13) -0.0132(14)
C8 0.0334(16) 0.0558(19) 0.0471(17) 0.0051(15) 0.0010(13) -0.0100(14)
C9 0.0405(16) 0.0457(17) 0.0372(15) -0.0005(13) 0.0010(12) -0.0131(13)
C10 0.0518(19) 0.0422(18) 0.0494(18) 0.0040(14) 0.0012(15) -0.0146(15)
C11 0.051(2) 0.067(2) 0.055(2) -0.0153(18) -0.0198(17) 0.0086(18)
C12 0.083(3) 0.064(2) 0.0299(16) 0.0086(15) 0.0175(16) 0.020(2)
C13 0.0283(13) 0.0398(15) 0.0276(13) 0.0036(11) 0.0085(10) 0.0065(11)
C14 0.0356(15) 0.0457(16) 0.0311(14) 0.0016(12) 0.0100(11) 0.0028(12)
C15 0.0305(15) 0.0571(19) 0.0354(15) 0.0044(13) 0.0068(12) 0.0088(13)
C16 0.0405(16) 0.0418(16) 0.0406(16) 0.0092(13) 0.0112(13) 0.0070(13)
C17 0.0471(17) 0.0450(17) 0.0310(14) -0.0073(13) -0.0006(12) 0.0099(14)
C18 0.061(2) 0.0402(17) 0.0430(17) -0.0077(14) -0.0004(15) 0.0114(15)
C19 0.056(2) 0.076(2) 0.0377(17) -0.0109(17) 0.0119(15) 0.0184(18)
C20 0.071(2) 0.056(2) 0.0457(19) -0.0204(16) -0.0075(17) 0.0123(18)
C21 0.0295(13) 0.0462(16) 0.0237(12) 0.0030(11) 0.0077(10) -0.0070(12)
C22 0.0287(14) 0.0561(18) 0.0276(13) 0.0020(12) 0.0096(11) -0.0033(12)
C23 0.0396(16) 0.072(2) 0.0300(15) -0.0021(14) 0.0146(12) -0.0013(15)
C24 0.0504(19) 0.083(3) 0.0281(15) 0.0060(16) 0.0147(14) -0.0099(18)
C25 0.057(2) 0.062(2) 0.0328(16) 0.0137(15) 0.0102(14) -0.0087(17)
C26 0.0452(17) 0.0429(16) 0.0309(14) 0.0056(12) 0.0084(12) -0.0089(13)
C27 0.0339(15) 0.0567(19) 0.0325(14) -0.0005(13) 0.0091(12) 0.0065(13)
C28 0.049(2) 0.061(2) 0.052(2) 0.0084(17) 0.0116(16) 0.0032(16)
C29 0.0379(18) 0.080(3) 0.065(2) 0.001(2) 0.0155(16) 0.0157(17)
C30 0.066(2) 0.0403(17) 0.0388(16) 0.0113(13) 0.0096(15) 0.0009(15)
C31 0.087(3) 0.044(2) 0.061(2) 0.0101(17) -0.007(2) -0.0062(19)
C32 0.063(2) 0.053(2) 0.063(2) 0.0032(18) 0.0088(18) 0.0019(18)
C33 0.0317(14) 0.0363(15) 0.0330(14) 0.0053(11) 0.0069(11) 0.0041(11)
C34 0.0425(17) 0.0532(19) 0.0441(17) -0.0034(15) -0.0033(14) 0.0098(15)
C35 0.045(2) 0.077(3) 0.058(2) -0.0017(19) -0.0140(16) 0.0084(18)
C36 0.042(2) 0.079(3) 0.074(3) 0.019(2) -0.0004(18) 0.0226(19)
C37 0.061(2) 0.060(2) 0.088(3) 0.000(2) 0.009(2) 0.031(2)
C38 0.0509(19) 0.0431(18) 0.0504(19) -0.0023(14) 0.0026(15) 0.0135(15)
C39 0.0267(13) 0.0410(15) 0.0231(12) 0.0046(11) 0.0058(10) 0.0065(11)
C40 0.0287(14) 0.0535(18) 0.0317(14) -0.0027(13) 0.0104(11) -0.0016(12)
C41 0.0319(15) 0.063(2) 0.0411(16) -0.0043(15) 0.0102(13) -0.0057(14)
C42 0.0301(15) 0.076(2) 0.0458(18) 0.0061(17) 0.0148(13) -0.0049(15)
C43 0.0357(16) 0.083(3) 0.0394(17) -0.0019(16) 0.0198(13) 0.0043(16)
C44 0.0329(15) 0.0575(19) 0.0356(15) -0.0035(13) 0.0103(12) 0.0075(13)
C45 0.0213(12) 0.0369(14) 0.0311(13) 0.0035(11) 0.0052(10) 0.0008(10)
C46 0.0368(15) 0.0373(15) 0.0403(15) 0.0003(13) 0.0055(12) -0.0022(12)
C47 0.0507(19) 0.0399(17) 0.058(2) 0.0017(15) 0.0050(16) -0.0070(14)
C48 0.0443(19) 0.0458(19) 0.077(3) 0.0203(18) 0.0102(17) -0.0095(15)
C49 0.0332(16) 0.062(2) 0.0520(19) 0.0244(17) 0.0157(14) 0.0036(14)
C50 0.0266(13) 0.0468(17) 0.0384(15) 0.0105(13) 0.0111(11) 0.0069(12)
C51 0.145(9) 0.146(8) 0.282(11) -0.002(8) -0.051(8) -0.039(7)
C52 0.141(6) 0.135(6) 0.243(8) -0.022(6) -0.056(6) -0.040(5)
C53 0.148(7) 0.147(6) 0.253(8) -0.013(6) -0.039(6) -0.032(5)
C54 0.146(7) 0.145(6) 0.252(8) -0.025(6) -0.037(6) -0.028(5)
C55 0.163(7) 0.147(7) 0.245(9) -0.045(6) -0.038(6) -0.025(6)
C56 0.169(7) 0.149(7) 0.234(8) -0.046(6) -0.045(6) -0.036(5)
C57 0.157(7) 0.150(6) 0.232(8) -0.039(6) -0.057(6) -0.048(5)
C51' 0.161(10) 0.149(10) 0.246(12) -0.051(10) -0.047(9) -0.033(8)
C52' 0.153(7) 0.145(6) 0.243(8) -0.031(6) -0.044(6) -0.035(5)
C53' 0.152(7) 0.144(7) 0.237(8) -0.033(6) -0.051(7) -0.047(6)
C54' 0.150(8) 0.140(7) 0.248(9) -0.024(7) -0.048(8) -0.049(6)
C55' 0.146(8) 0.141(7) 0.248(9) -0.024(7) -0.045(8) -0.046(6)
C56' 0.147(8) 0.143(8) 0.251(9) -0.022(7) -0.035(8) -0.037(7)
C57' 0.149(8) 0.145(7) 0.250(8) -0.022(7) -0.037(7) -0.035(6)
C58 0.072(6) 0.038(7) 0.084(9) 0.009(7) 0.025(7) 0.003(6)
C59 0.071(4) 0.022(4) 0.034(5) -0.001(4) 0.011(4) 0.013(4)
C60 0.073(4) 0.032(4) 0.034(5) -0.012(4) 0.009(4) 0.020(4)
C61 0.069(4) 0.051(4) 0.032(6) -0.006(4) 0.007(4) 0.019(4)
C62 0.068(4) 0.051(4) 0.035(5) 0.000(4) 0.004(4) 0.012(4)
C63 0.082(5) 0.031(5) 0.051(5) -0.007(4) -0.004(5) 0.016(4)
C64 0.077(5) 0.024(4) 0.044(5) -0.012(4) 0.005(5) 0.027(4)
C58' 0.061(6) 0.089(10) 0.115(11) -0.029(9) 0.003(8) 0.009(6)
C59' 0.067(4) 0.047(4) 0.050(4) -0.016(4) 0.009(4) 0.015(3)
C60' 0.072(4) 0.040(4) 0.037(5) -0.008(4) 0.007(4) 0.014(4)
C61' 0.071(4) 0.051(4) 0.033(6) -0.004(4) 0.007(4) 0.016(4)
C62' 0.066(4) 0.063(4) 0.028(5) -0.005(4) 0.009(4) 0.011(4)
C63' 0.080(5) 0.047(4) 0.044(5) -0.008(4) 0.016(4) 0.007(4)
C64' 0.076(5) 0.040(4) 0.037(5) -0.011(4) 0.014(5) 0.022(4)

loop_
_atom_type_symbol
_atom_type_description
_atom_type_scat_dispersion_real
_atom_type_scat_dispersion_imag
_atom_type_scat_source
C C 0.0033 0.0016 'International Tables Vol C Tables 4.2.6.8 and 6.1.1.4'
H H 0.0000 0.0000 'International Tables Vol C Tables 4.2.6.8 and 6.1.1.4'
N N 0.0061 0.0033 'International Tables Vol C Tables 4.2.6.8 and 6.1.1.4'
Si Si 0.0817 0.0704 'International Tables Vol C Tables 4.2.6.8 and 6.1.1.4'
P P 0.1023 0.0942 'International Tables Vol C Tables 4.2.6.8 and 6.1.1.4'
O O 0.0106 0.0060 'International Tables Vol C Tables 4.2.6.8 and 6.1.1.4'

loop_
_geom_angle_atom_site_label_1
_geom_angle_atom_site_label_2
_geom_angle_atom_site_label_3
_geom_angle
O1 Si1 N1 112.64(10)
O1 Si1 C1 122.01(11)
N1 Si1 C1 109.61(12)
O1 Si1 C3 120.09(11)
N1 Si1 C3 109.71(10)
C1 Si1 C3 78.21(11)
N2 P1 N3 87.35(11)
N2 P1 C4 116.53(12)
N3 P1 C4 110.63(13)
N2 P1 C3 114.45(12)
N3 P1 C3 119.56(12)
C4 P1 C3 107.63(12)
N2 Si2 N3 82.51(11)
N2 Si2 C12 117.16(15)
N3 Si2 C12 115.94(15)
N2 Si2 C11 114.93(16)
N3 Si2 C11 117.14(16)
C12 Si2 C11 107.8(2)
C5 N1 C21 118.4(2)
C5 N1 Si1 120.70(18)
C21 N1 Si1 119.85(17)
C13 N2 P1 134.84(17)
C13 N2 Si2 129.58(17)
P1 N2 Si2 95.46(12)
C17 N3 P1 136.07(19)
C17 N3 Si2 128.47(18)
P1 N3 Si2 94.59(12)
C33 C1 C2 116.3(2)
C33 C1 Si1 127.45(19)
C2 C1 Si1 89.83(16)
C39 C2 C1 113.7(2)
C39 C2 C3 115.0(2)
C1 C2 C3 100.53(19)
C45 C3 C2 112.5(2)
C45 C3 P1 111.84(17)
C2 C3 P1 110.14(17)
C45 C3 Si1 118.89(18)
C2 C3 Si1 85.71(14)
P1 C3 Si1 114.89(13)
C5 C4 C9 105.7(2)
C5 C4 P1 130.1(2)
C9 C4 P1 122.5(2)
N1 C5 C4 129.0(2)
N1 C5 C6 124.1(2)
C4 C5 C6 106.8(2)
C5 C6 C10 100.2(2)
C5 C6 C7 106.7(2)
C10 C6 C7 101.2(3)
C8 C7 C6 103.5(3)
C9 C8 C7 102.7(3)
C8 C9 C4 108.1(3)
C8 C9 C10 100.7(3)
C4 C9 C10 99.8(2)
C6 C10 C9 93.4(2)
N2 C13 C14 109.6(2)
N2 C13 C15 108.7(2)
C14 C13 C15 110.4(2)
N2 C13 C16 110.3(2)
C14 C13 C16 110.6(2)
C15 C13 C16 107.3(2)
N3 C17 C18 113.2(2)
N3 C17 C20 108.8(3)
C18 C17 C20 107.9(3)
N3 C17 C19 108.5(3)
C18 C17 C19 110.8(3)
C20 C17 C19 107.4(3)
C22 C21 C26 121.2(2)
C22 C21 N1 119.1(2)
C26 C21 N1 119.7(3)
C21 C22 C23 118.1(3)
C21 C22 C27 122.7(2)
C23 C22 C27 119.2(3)
C24 C23 C22 121.2(3)
C25 C24 C23 120.0(3)
C24 C25 C26 121.6(3)
C21 C26 C25 117.9(3)
C21 C26 C30 123.3(3)
C25 C26 C30 118.8(3)
C22 C27 C28 110.8(3)
C22 C27 C29 112.9(3)
C28 C27 C29 111.3(3)
C26 C30 C31 111.9(3)
C26 C30 C32 111.0(3)
C31 C30 C32 109.5(3)
C38 C33 C34 118.0(3)
C38 C33 C1 120.5(3)
C34 C33 C1 121.4(3)
C33 C34 C35 120.7(3)
C36 C35 C34 120.9(4)
C35 C36 C37 119.2(3)
C36 C37 C38 120.2(4)
C33 C38 C37 120.9(3)
C40 C39 C44 117.7(3)
C40 C39 C2 123.1(2)
C44 C39 C2 119.2(3)
C41 C40 C39 121.0(3)
C42 C41 C40 120.6(3)
C43 C42 C41 119.3(3)
C42 C43 C44 120.2(3)
C43 C44 C39 121.2(3)
C46 C45 C50 118.1(3)
C46 C45 C3 121.6(2)
C50 C45 C3 120.2(2)
C47 C46 C45 120.6(3)
C48 C47 C46 120.6(3)
C49 C48 C47 119.1(3)
C48 C49 C50 120.9(3)
C49 C50 C45 120.8(3)
C51 C52 C53 118.8(13)
C51 C52 C57 120.9(13)
C53 C52 C57 120.0
C54 C53 C52 120.0
C53 C54 C55 120.0
C56 C55 C54 120.0
C55 C56 C57 120.0
C56 C57 C52 120.0
C51' C52' C53' 116(2)
C51' C52' C57' 124(2)
C53' C52' C57' 120.0
C54' C53' C52' 120.0
C53' C54' C55' 120.0
C54' C55' C56' 120.0
C57' C56' C55' 120.0
C56' C57' C52' 120.0
C60 C59 C64 116.4(13)
C60 C59 C58 125.7(13)
C64 C59 C58 117.8(12)
C61 C60 C59 123.5(15)
C60 C61 C62 120.9(15)
C61 C62 C63 118.3(15)
C64 C63 C62 118.8(12)
C63 C64 C59 121.4(11)
C60' C59' C64' 116.7(12)
C60' C59' C58' 120.4(13)
C64' C59' C58' 122.5(13)
C61' C60' C59' 121.8(15)
C60' C61' C62' 123.7(15)
C61' C62' C63' 116.5(13)
C64' C63' C62' 120.1(12)
C63' C64' C59' 120.8(11)

loop_
_geom_bond_atom_site_label_1
_geom_bond_atom_site_label_2
_geom_bond_distance
Si1 O1 1.5441(19)
Si1 N1 1.798(2)
Si1 C1 1.897(3)
Si1 C3 1.984(3)
P1 N2 1.677(2)
P1 N3 1.682(2)
P1 C4 1.733(3)
P1 C3 1.833(3)
Si2 N2 1.749(2)
Si2 N3 1.768(2)
Si2 C12 1.833(4)
Si2 C11 1.852(4)
N1 C5 1.357(3)
N1 C21 1.455(3)
N2 C13 1.496(3)
N3 C17 1.490(4)
C1 C33 1.512(4)
C1 C2 1.572(3)
C2 C39 1.512(4)
C2 C3 1.611(3)
C3 C45 1.522(4)
C4 C5 1.386(4)
C4 C9 1.540(4)
C5 C6 1.517(4)
C6 C10 1.530(5)
C6 C7 1.549(5)
C7 C8 1.542(5)
C8 C9 1.534(5)
C9 C10 1.551(4)
C13 C14 1.523(4)
C13 C15 1.532(4)
C13 C16 1.533(4)
C17 C18 1.529(4)
C17 C20 1.536(4)
C17 C19 1.536(5)
C21 C22 1.403(4)
C21 C26 1.405(4)
C22 C23 1.403(4)
C22 C27 1.513(4)
C23 C24 1.381(5)
C24 C25 1.364(5)
C25 C26 1.406(4)
C26 C30 1.521(5)
C27 C28 1.520(5)
C27 C29 1.535(4)
C30 C31 1.524(5)
C30 C32 1.533(5)
C33 C38 1.383(4)
C33 C34 1.388(4)
C34 C35 1.389(5)
C35 C36 1.363(6)
C36 C37 1.385(6)
C37 C38 1.391(5)
C39 C40 1.386(4)
C39 C44 1.390(4)
C40 C41 1.386(4)
C41 C42 1.377(4)
C42 C43 1.371(5)
C43 C44 1.390(5)
C45 C46 1.388(4)
C45 C50 1.400(4)
C46 C47 1.388(4)
C47 C48 1.386(5)
C48 C49 1.373(5)
C49 C50 1.381(4)
C51 C52 1.380(16)
C52 C53 1.3900
C52 C57 1.3900
C53 C54 1.3900
C54 C55 1.3900
C55 C56 1.3900
C56 C57 1.3900
C51' C52' 1.35(2)
C52' C53' 1.3900
C52' C57' 1.3900
C53' C54' 1.3900
C54' C55' 1.3900
C55' C56' 1.3900
C56' C57' 1.3900
C58 C59 1.475(17)
C59 C60 1.366(17)
C59 C64 1.415(15)
C60 C61 1.325(16)
C61 C62 1.370(17)
C62 C63 1.422(17)
C63 C64 1.362(18)
C58' C59' 1.475(17)
C59' C60' 1.380(18)
C59' C64' 1.414(16)
C60' C61' 1.322(15)
C61' C62' 1.370(17)
C62' C63' 1.418(16)
C63' C64' 1.373(17)
